data_4502213
loop_
_publ_author_name
'Zhang, Wen-Hua'
'Liu, Dong'
'Li, Hong-Xi'
'Ren, Zhi-Gang'
'Zhang, Yong'
'Lang, Jian-Ping'

_publ_section_title
;
 How Does a Non-C3-Symmetry Guest Molecule Fit into aC3-Symmetry Host
 Cavity?
;
_journal_issue 1
_journal_name_full 'Crystal Growth &amp; Design'
_journal_page_first 3
_journal_paper_doi 10.1021/cg9006636
_journal_volume 10
_journal_year 2010
_chemical_formula_moiety 'C33 H48 Cu3 Mo N12 O S3, 0.33(C3 H9 N3 O3), Cl O4'
_chemical_formula_sum 'C34 H51 Cl Cu3 Mo N13 O6 S3'
_chemical_formula_weight 1156.07
_chemical_name_systematic
; 
 ? 
;
_space_group_IT_number 159
_symmetry_cell_setting trigonal
_symmetry_space_group_name_Hall 'P 3 -2c'
_symmetry_space_group_name_H-M 'P 3 1 c'
_atom_sites_solution_hydrogens geom
_atom_sites_solution_primary direct
_atom_sites_solution_secondary difmap
_audit_creation_method SHELXL-97
_cell_angle_alpha 90.00
_cell_angle_beta 90.00
_cell_angle_gamma 120.00
_cell_formula_units_Z 2
_cell_length_a 12.8873(18)
_cell_length_b 12.8873(18)
_cell_length_c 17.305(4)
_cell_measurement_reflns_used 9858
_cell_measurement_temperature 223(2)
_cell_measurement_theta_max 25.35
_cell_measurement_theta_min 3.16
_cell_volume 2489.0(8)
_computing_structure_refinement 'SHELXL-97 (Sheldrick, 1997)'
_computing_structure_solution 'SHELXS-97 (Sheldrick, 1990)'
_diffrn_ambient_temperature 223(2)
_diffrn_measured_fraction_theta_full 0.997
_diffrn_measured_fraction_theta_max 0.997
_diffrn_measurement_device_type 'Rigaku Mercury'
_diffrn_measurement_method \w
_diffrn_radiation_monochromator graphite
_diffrn_radiation_source 'fine-focus sealed tube'
_diffrn_radiation_type MoK\a
_diffrn_radiation_wavelength 0.71073
_diffrn_reflns_av_R_equivalents 0.0546
_diffrn_reflns_av_sigmaI/netI 0.0333
_diffrn_reflns_limit_h_max 15
_diffrn_reflns_limit_h_min -15
_diffrn_reflns_limit_k_max 15
_diffrn_reflns_limit_k_min -13
_diffrn_reflns_limit_l_max 20
_diffrn_reflns_limit_l_min -18
_diffrn_reflns_number 24334
_diffrn_reflns_theta_full 25.34
_diffrn_reflns_theta_max 25.34
_diffrn_reflns_theta_min 3.16
_diffrn_standards_decay_% 0
_diffrn_standards_interval_count 0
_diffrn_standards_interval_time 0
_diffrn_standards_number 0
_exptl_absorpt_coefficient_mu 1.743
_exptl_absorpt_correction_T_max 0.7019
_exptl_absorpt_correction_T_min 0.6240
_exptl_absorpt_correction_type multi-scan
_exptl_absorpt_process_details 'Jacobson, R. (1998) Private communication.'
_exptl_crystal_colour red
_exptl_crystal_density_diffrn 1.543
_exptl_crystal_density_method 'not measured'
_exptl_crystal_description block
_exptl_crystal_F_000 1175.5
_exptl_crystal_size_max 0.62
_exptl_crystal_size_mid 0.23
_exptl_crystal_size_min 0.20
_refine_diff_density_max 0.442
_refine_diff_density_min -0.366
_refine_diff_density_rms 0.059
_refine_ls_abs_structure_details 'Flack H D (1983), Acta Cryst. A39, 876-881'
_refine_ls_abs_structure_Flack 0.04(2)
_refine_ls_extinction_method none
_refine_ls_goodness_of_fit_ref 1.135
_refine_ls_hydrogen_treatment constr
_refine_ls_matrix_type full
_refine_ls_number_parameters 190
_refine_ls_number_reflns 2927
_refine_ls_number_restraints 4
_refine_ls_restrained_S_all 1.136
_refine_ls_R_factor_all 0.0368
_refine_ls_R_factor_gt 0.0344
_refine_ls_shift/su_max 0.000
_refine_ls_shift/su_mean 0.000
_refine_ls_structure_factor_coef Fsqd
_refine_ls_weighting_details 'calc w=1/[\s^2^(Fo^2^)+(0.0277P)^2^+1.5847P] where P=(Fo^2^+2Fc^2^)/3'
_refine_ls_weighting_scheme calc
_refine_ls_wR_factor_gt 0.0699
_refine_ls_wR_factor_ref 0.0709
_reflns_number_gt 2829
_reflns_number_total 2927
_reflns_threshold_expression >2sigma(I)
_cod_data_source_file cg9006636_si_002.cif
_cod_data_source_block '[MoOS3Cu3(dmpzm)3](ClO4).formamide'
_cod_original_sg_symbol_H-M 'P 31c'
_cod_database_code 4502213

loop_
_symmetry_equiv_pos_as_xyz
'x, y, z'
'-y, x-y, z'
'-x+y, -x, z'
'y, x, z+1/2'
'x-y, -y, z+1/2'
'-x, -x+y, z+1/2'

loop_
_atom_site_label
_atom_site_type_symbol
_atom_site_fract_x
_atom_site_fract_y
_atom_site_fract_z
_atom_site_U_iso_or_equiv
_atom_site_adp_type
_atom_site_occupancy
_atom_site_symmetry_multiplicity
_atom_site_calc_flag
_atom_site_refinement_flags
_atom_site_disorder_assembly
_atom_site_disorder_group
Mo1 Mo 1.0000 1.0000 0.50229(7) 0.03319(16) Uani 1 3 d S . .
Cu1 Cu 0.81386(6) 0.85570(6) 0.41271(4) 0.03736(17) Uani 1 1 d . . .
S1 S 0.85890(15) 1.03947(14) 0.45535(11) 0.0386(3) Uani 1 1 d . . .
Cl1 Cl 0.6667 0.3333 0.2536(2) 0.0532(6) Uani 1 3 d S . .
O1 O 1.0000 1.0000 0.6004(4) 0.0589(19) Uani 1 3 d S . .
O2 O 0.6829(6) 0.2375(6) 0.2797(4) 0.100(2) Uani 1 1 d . . .
O3 O 0.6667 0.3333 0.1722(5) 0.093(3) Uani 1 3 d S . .
N1 N 0.6591(5) 0.6915(5) 0.2895(3) 0.0519(16) Uani 1 1 d . . .
N2 N 0.7399(4) 0.8089(5) 0.3056(3) 0.0417(12) Uani 1 1 d . . .
N3 N 0.6559(4) 0.7122(4) 0.4641(3) 0.0396(12) Uani 1 1 d . . .
N4 N 0.5851(4) 0.6193(4) 0.4158(4) 0.0420(11) Uani 1 1 d . . .
C1 C 0.5117(9) 0.5579(9) 0.1876(5) 0.105(4) Uani 1 1 d . . .
H1A H 0.5338 0.4977 0.1989 0.157 Uiso 1 1 calc R . .
H1B H 0.5055 0.5640 0.1321 0.157 Uiso 1 1 calc R . .
H1C H 0.4351 0.5351 0.2114 0.157 Uiso 1 1 calc R . .
C2 C 0.6071(8) 0.6787(8) 0.2196(4) 0.071(3) Uani 1 1 d . . .
C3 C 0.6534(9) 0.7934(9) 0.1910(4) 0.074(3) Uani 1 1 d . . .
H3 H 0.6330 0.8154 0.1441 0.089 Uiso 1 1 calc R . .
C4 C 0.7355(5) 0.8698(7) 0.2448(3) 0.0489(14) Uani 1 1 d . . .
C5 C 0.8125(7) 1.0025(7) 0.2400(4) 0.060(2) Uani 1 1 d . . .
H5A H 0.7788 1.0337 0.2028 0.091 Uiso 1 1 calc R . .
H5B H 0.8926 1.0228 0.2238 0.091 Uiso 1 1 calc R . .
H5C H 0.8165 1.0375 0.2903 0.091 Uiso 1 1 calc R . .
C6 C 0.6398(7) 0.6030(6) 0.3480(4) 0.0542(18) Uani 1 1 d . . .
H6A H 0.5881 0.5225 0.3271 0.065 Uiso 1 1 calc R . .
H6B H 0.7167 0.6100 0.3620 0.065 Uiso 1 1 calc R . .
C7 C 0.3732(7) 0.4576(7) 0.3981(6) 0.088(4) Uani 1 1 d . . .
H7A H 0.3637 0.4848 0.3477 0.132 Uiso 1 1 calc R . .
H7B H 0.2988 0.4262 0.4268 0.132 Uiso 1 1 calc R . .
H7C H 0.3936 0.3951 0.3917 0.132 Uiso 1 1 calc R . .
C8 C 0.4697(6) 0.5590(6) 0.4408(4) 0.0506(18) Uani 1 1 d . . .
C9 C 0.4678(6) 0.6131(5) 0.5085(4) 0.0475(15) Uani 1 1 d . . .
H9 H 0.4009 0.5918 0.5401 0.057 Uiso 1 1 calc R . .
C10 C 0.5843(5) 0.7058(5) 0.5213(3) 0.0382(15) Uani 1 1 d . . .
C11 C 0.6316(6) 0.7940(6) 0.5852(4) 0.0549(19) Uani 1 1 d . . .
H11A H 0.7063 0.8020 0.6037 0.082 Uiso 1 1 calc R . .
H11B H 0.5738 0.7667 0.6271 0.082 Uiso 1 1 calc R . .
H11C H 0.6455 0.8710 0.5667 0.082 Uiso 1 1 calc R . .
N5 N 0.666(3) 0.247(4) 0.500(3) 0.147(7) Uiso 0.33 1 d PD A -1
H5D H 0.6114 0.1724 0.4943 0.176 Uiso 0.33 1 calc PR A -1
H5E H 0.7411 0.2669 0.5041 0.176 Uiso 0.33 1 calc PR A -1
O4 O 0.521(2) 0.286(3) 0.495(2) 0.147(7) Uiso 0.33 1 d PD A -1
C12 C 0.636(3) 0.329(4) 0.502(2) 0.147(7) Uiso 0.33 1 d PD A -1
H12 H 0.6918 0.4108 0.5082 0.176 Uiso 0.33 1 calc PR A -1

loop_
_atom_site_aniso_label
_atom_site_aniso_U_11
_atom_site_aniso_U_22
_atom_site_aniso_U_33
_atom_site_aniso_U_23
_atom_site_aniso_U_13
_atom_site_aniso_U_12
Mo1 0.0331(2) 0.0331(2) 0.0333(3) 0.000 0.000 0.01657(11)
Cu1 0.0283(3) 0.0319(4) 0.0485(4) 0.0004(5) -0.0017(4) 0.0125(3)
S1 0.0289(9) 0.0333(9) 0.0560(9) 0.0006(9) 0.0035(9) 0.0173(8)
Cl1 0.0578(9) 0.0578(9) 0.0440(12) 0.000 0.000 0.0289(5)
O1 0.074(3) 0.074(3) 0.030(4) 0.000 0.000 0.0368(15)
O2 0.099(5) 0.078(4) 0.134(6) 0.027(4) -0.014(4) 0.053(4)
O3 0.117(5) 0.117(5) 0.046(5) 0.000 0.000 0.059(3)
N1 0.058(4) 0.043(3) 0.043(3) -0.013(3) 0.009(3) 0.016(3)
N2 0.036(3) 0.040(3) 0.046(3) 0.000(3) 0.002(2) 0.017(2)
N3 0.029(3) 0.026(3) 0.055(3) -0.006(2) -0.001(2) 0.007(2)
N4 0.035(3) 0.027(2) 0.049(3) -0.008(3) 0.009(3) 0.005(2)
C1 0.103(8) 0.095(8) 0.056(5) -0.032(5) -0.009(5) 0.005(7)
C2 0.072(6) 0.071(6) 0.039(4) -0.018(4) -0.001(4) 0.012(5)
C3 0.082(6) 0.095(8) 0.036(4) -0.008(5) -0.008(4) 0.038(5)
C4 0.046(3) 0.063(4) 0.031(3) 0.001(4) -0.001(3) 0.023(4)
C5 0.069(5) 0.059(4) 0.042(4) 0.008(4) 0.001(4) 0.023(4)
C6 0.058(4) 0.041(4) 0.057(4) -0.010(3) 0.005(4) 0.019(3)
C7 0.064(5) 0.065(5) 0.089(9) -0.040(6) 0.014(5) -0.003(4)
C8 0.031(3) 0.029(3) 0.067(5) -0.004(3) 0.007(3) -0.004(3)
C9 0.037(3) 0.046(4) 0.046(4) 0.006(3) 0.007(3) 0.011(3)
C10 0.038(3) 0.039(3) 0.037(4) 0.009(2) 0.002(3) 0.019(3)
C11 0.047(4) 0.060(5) 0.044(4) -0.008(3) 0.002(3) 0.016(3)

loop_
_atom_type_symbol
_atom_type_description
_atom_type_scat_dispersion_real
_atom_type_scat_dispersion_imag
_atom_type_scat_source
C C 0.0033 0.0016 'International Tables Vol C Tables 4.2.6.8 and 6.1.1.4'
H H 0.0000 0.0000 'International Tables Vol C Tables 4.2.6.8 and 6.1.1.4'
N N 0.0061 0.0033 'International Tables Vol C Tables 4.2.6.8 and 6.1.1.4'
O O 0.0106 0.0060 'International Tables Vol C Tables 4.2.6.8 and 6.1.1.4'
S S 0.1246 0.1234 'International Tables Vol C Tables 4.2.6.8 and 6.1.1.4'
Cl Cl 0.1484 0.1585 'International Tables Vol C Tables 4.2.6.8 and 6.1.1.4'
Cu Cu 0.3201 1.2651 'International Tables Vol C Tables 4.2.6.8 and 6.1.1.4'
Mo Mo -1.6832 0.6857 'International Tables Vol C Tables 4.2.6.8 and 6.1.1.4'

loop_
_geom_angle_atom_site_label_1
_geom_angle_atom_site_label_2
_geom_angle_atom_site_label_3
_geom_angle
_geom_angle_site_symmetry_1
_geom_angle_site_symmetry_3
O1 Mo1 S1 110.97(6) . 3_675
O1 Mo1 S1 110.97(6) . 2_765
S1 Mo1 S1 107.93(7) 3_675 2_765
O1 Mo1 S1 110.97(6) . .
S1 Mo1 S1 107.93(7) 3_675 .
S1 Mo1 S1 107.93(7) 2_765 .
O1 Mo1 Cu1 125.42(3) . .
S1 Mo1 Cu1 123.61(8) 3_675 .
S1 Mo1 Cu1 54.29(5) 2_765 .
S1 Mo1 Cu1 53.69(5) . .
O1 Mo1 Cu1 125.42(3) . 3_675
S1 Mo1 Cu1 53.69(5) 3_675 3_675
S1 Mo1 Cu1 123.61(8) 2_765 3_675
S1 Mo1 Cu1 54.29(5) . 3_675
Cu1 Mo1 Cu1 89.78(4) . 3_675
O1 Mo1 Cu1 125.42(3) . 2_765
S1 Mo1 Cu1 54.29(5) 3_675 2_765
S1 Mo1 Cu1 53.69(5) 2_765 2_765
S1 Mo1 Cu1 123.61(8) . 2_765
Cu1 Mo1 Cu1 89.78(4) . 2_765
Cu1 Mo1 Cu1 89.78(4) 3_675 2_765
N2 Cu1 N3 91.1(2) . .
N2 Cu1 S1 116.42(16) . .
N3 Cu1 S1 113.83(15) . .
N2 Cu1 S1 123.15(16) . 2_765
N3 Cu1 S1 102.46(15) . 2_765
S1 Cu1 S1 107.66(9) . 2_765
N2 Cu1 Mo1 149.21(15) . .
N3 Cu1 Mo1 119.64(15) . .
S1 Cu1 Mo1 53.95(5) . .
S1 Cu1 Mo1 53.77(5) 2_765 .
Cu1 S1 Mo1 72.36(5) . .
Cu1 S1 Cu1 112.29(8) . 3_675
Mo1 S1 Cu1 71.94(6) . 3_675
O3 Cl1 O2 108.5(3) . .
O3 Cl1 O2 108.5(3) . 2_655
O2 Cl1 O2 110.4(3) . 2_655
O3 Cl1 O2 108.5(3) . 3_665
O2 Cl1 O2 110.4(3) . 3_665
O2 Cl1 O2 110.4(3) 2_655 3_665
C2 N1 N2 112.0(6) . .
C2 N1 C6 130.4(7) . .
N2 N1 C6 117.6(6) . .
C4 N2 N1 104.9(5) . .
C4 N2 Cu1 134.2(5) . .
N1 N2 Cu1 119.9(4) . .
C10 N3 N4 105.2(5) . .
C10 N3 Cu1 133.9(4) . .
N4 N3 Cu1 115.6(4) . .
C8 N4 N3 111.5(6) . .
C8 N4 C6 130.8(6) . .
N3 N4 C6 117.7(5) . .
C2 C1 H1A 109.5 . .
C2 C1 H1B 109.5 . .
H1A C1 H1B 109.5 . .
C2 C1 H1C 109.5 . .
H1A C1 H1C 109.5 . .
H1B C1 H1C 109.5 . .
N1 C2 C3 105.5(7) . .
N1 C2 C1 123.1(9) . .
C3 C2 C1 131.2(9) . .
C2 C3 C4 106.7(7) . .
C2 C3 H3 126.6 . .
C4 C3 H3 126.6 . .
N2 C4 C3 110.8(7) . .
N2 C4 C5 121.4(6) . .
C3 C4 C5 127.9(7) . .
C4 C5 H5A 109.5 . .
C4 C5 H5B 109.5 . .
H5A C5 H5B 109.5 . .
C4 C5 H5C 109.5 . .
H5A C5 H5C 109.5 . .
H5B C5 H5C 109.5 . .
N4 C6 N1 111.1(6) . .
N4 C6 H6A 109.4 . .
N1 C6 H6A 109.4 . .
N4 C6 H6B 109.4 . .
N1 C6 H6B 109.4 . .
H6A C6 H6B 108.0 . .
C8 C7 H7A 109.5 . .
C8 C7 H7B 109.5 . .
H7A C7 H7B 109.5 . .
C8 C7 H7C 109.5 . .
H7A C7 H7C 109.5 . .
H7B C7 H7C 109.5 . .
N4 C8 C9 105.9(5) . .
N4 C8 C7 123.0(6) . .
C9 C8 C7 131.1(6) . .
C8 C9 C10 106.7(6) . .
C8 C9 H9 126.7 . .
C10 C9 H9 126.7 . .
N3 C10 C9 110.6(6) . .
N3 C10 C11 120.2(6) . .
C9 C10 C11 129.1(6) . .
C10 C11 H11A 109.5 . .
C10 C11 H11B 109.5 . .
H11A C11 H11B 109.5 . .
C10 C11 H11C 109.5 . .
H11A C11 H11C 109.5 . .
H11B C11 H11C 109.5 . .
C12 N5 H5D 120.0 . .
C12 N5 H5E 120.0 . .
H5D N5 H5E 120.0 . .
N5 C12 O4 113(3) . .
N5 C12 H12 123.5 . .
O4 C12 H12 123.5 . .

loop_
_geom_bond_atom_site_label_1
_geom_bond_atom_site_label_2
_geom_bond_distance
_geom_bond_site_symmetry_2
Mo1 O1 1.698(7) .
Mo1 S1 2.2694(18) 3_675
Mo1 S1 2.2694(18) 2_765
Mo1 S1 2.2694(18) .
Mo1 Cu1 2.6749(11) .
Mo1 Cu1 2.6749(11) 3_675
Mo1 Cu1 2.6749(11) 2_765
Cu1 N2 2.033(5) .
Cu1 N3 2.142(5) .
Cu1 S1 2.2618(18) .
Cu1 S1 2.2846(19) 2_765
S1 Cu1 2.2846(19) 3_675
Cl1 O3 1.408(9) .
Cl1 O2 1.426(6) .
Cl1 O2 1.426(6) 2_655
Cl1 O2 1.426(6) 3_665
N1 C2 1.351(9) .
N1 N2 1.369(7) .
N1 C6 1.451(9) .
N2 C4 1.331(8) .
N3 C10 1.327(8) .
N3 N4 1.368(8) .
N4 C8 1.359(8) .
N4 C6 1.437(9) .
C1 C2 1.527(12) .
C1 H1A 0.9700 .
C1 H1B 0.9700 .
C1 H1C 0.9700 .
C2 C3 1.380(12) .
C3 C4 1.383(10) .
C3 H3 0.9400 .
C4 C5 1.490(10) .
C5 H5A 0.9700 .
C5 H5B 0.9700 .
C5 H5C 0.9700 .
C6 H6A 0.9800 .
C6 H6B 0.9800 .
C7 C8 1.475(9) .
C7 H7A 0.9700 .
C7 H7B 0.9700 .
C7 H7C 0.9700 .
C8 C9 1.369(9) .
C9 C10 1.392(9) .
C9 H9 0.9400 .
C10 C11 1.481(8) .
C11 H11A 0.9700 .
C11 H11B 0.9700 .
C11 H11C 0.9700 .
N5 C12 1.29(2) .
N5 H5D 0.8700 .
N5 H5E 0.8700 .
O4 C12 1.300(19) .
C12 H12 0.9400 .

loop_
_geom_hbond_atom_site_label_D
_geom_hbond_atom_site_label_H
_geom_hbond_atom_site_label_A
_geom_hbond_distance_DH
_geom_hbond_distance_HA
_geom_hbond_distance_DA
_geom_hbond_angle_DHA
_geom_hbond_site_symmetry_A
C6 H6A O2 0.98 2.59 3.484(10) 151.1 3_665
